data_7711954
loop_
_publ_author_name
'Schulz, Ji&#x159;&#xed;'
'Antala, Jakub'
'C&#xed;sa&#x159;ov&#xe1;, Ivana'
'&#x160;t&#x11b;pni&#x10d;ka, Petr'

_publ_section_title
;
 Beyond phosphorus: synthesis, reactivity, coordination behaviour and
 catalytic properties of 1,1'-bis(diphenylstibino)ferrocene.
;
_journal_issue 5
_journal_name_full 'Dalton transactions (Cambridge, England : 2003)'
_journal_page_first 1198
_journal_page_last 1211
_journal_paper_doi 10.1039/d2dt03770j
_journal_volume 52
_journal_year 2023
_chemical_formula_moiety 'C68 H56 Fe2 Pd Sb4, 2(F6 Sb), C3 H6 O'
_chemical_formula_sum 'C71 H62 F12 Fe2 O Pd Sb6'
_chemical_formula_weight 2107.80
_space_group_crystal_system monoclinic
_space_group_IT_number 15
_space_group_name_Hall '-C 2yc'
_space_group_name_H-M_alt 'C 1 2/c 1'
_atom_sites_solution_hydrogens geom
_atom_sites_solution_primary direct
_atom_sites_solution_secondary difmap
_audit_creation_method SHELXL-2017/1
_audit_update_record
;
2022-11-11 deposited with the CCDC.	2022-12-15 downloaded from the CCDC.
;
_cell_angle_alpha 90
_cell_angle_beta 101.9740(10)
_cell_angle_gamma 90
_cell_formula_units_Z 4
_cell_length_a 21.2838(7)
_cell_length_b 13.1838(5)
_cell_length_c 24.6950(9)
_cell_measurement_reflns_used 9189
_cell_measurement_temperature 120(2)
_cell_measurement_theta_max 27.48
_cell_measurement_theta_min 2.35
_cell_volume 6778.7(4)
_computing_cell_refinement 'SAINT V8.40B (Bruker AXS LLC, 2019)'
_computing_data_collection 'Bruker Instrument Service vV6.2.15'
_computing_data_reduction 'SAINT V8.40B (Bruker AXS LLC, 2019)'
_computing_molecular_graphics 'PLATON (Spek, 2017)'
_computing_publication_material 'PLATON (Spek, 2017)'
_computing_structure_refinement 'SHELXL-2017 (Sheldrick, 2017)'
_computing_structure_solution 'SHELXT 2018 (Sheldrick, 2018)'
_diffrn_ambient_temperature 120(2)
_diffrn_measured_fraction_theta_full 0.999
_diffrn_measured_fraction_theta_max 0.998
_diffrn_measurement_device_type 'Bruker D8 VENTURE Kappa Duo'
_diffrn_measurement_method '\f and \w scans'
_diffrn_radiation_monochromator 'Quazar Mo multilayer optic'
_diffrn_radiation_source 'I\mS micro-focus sealed tube'
_diffrn_radiation_type MoK\a
_diffrn_radiation_wavelength 0.71073
_diffrn_reflns_av_R_equivalents 0.0254
_diffrn_reflns_av_unetI/netI 0.0221
_diffrn_reflns_Laue_measured_fraction_full 0.999
_diffrn_reflns_Laue_measured_fraction_max 0.998
_diffrn_reflns_limit_h_max 23
_diffrn_reflns_limit_h_min -27
_diffrn_reflns_limit_k_max 17
_diffrn_reflns_limit_k_min -17
_diffrn_reflns_limit_l_max 32
_diffrn_reflns_limit_l_min -32
_diffrn_reflns_number 34669
_diffrn_reflns_point_group_measured_fraction_full 0.999
_diffrn_reflns_point_group_measured_fraction_max 0.998
_diffrn_reflns_theta_full 25.242
_diffrn_reflns_theta_max 27.497
_diffrn_reflns_theta_min 1.926
_exptl_absorpt_coefficient_mu 3.102
_exptl_absorpt_correction_T_max 0.63
_exptl_absorpt_correction_T_min 0.48
_exptl_absorpt_correction_type multi-scan
_exptl_absorpt_process_details 'SADABS-2016/2 - Bruker AXS'
_exptl_crystal_colour blue-green
_exptl_crystal_density_diffrn 2.065
_exptl_crystal_description prism
_exptl_crystal_F_000 4032
_exptl_crystal_size_max 0.31
_exptl_crystal_size_mid 0.18
_exptl_crystal_size_min 0.16
_refine_diff_density_max 1.237
_refine_diff_density_min -1.565
_refine_diff_density_rms 0.087
_refine_ls_extinction_method none
_refine_ls_goodness_of_fit_ref 1.054
_refine_ls_hydrogen_treatment constr
_refine_ls_matrix_type full
_refine_ls_number_parameters 423
_refine_ls_number_reflns 7777
_refine_ls_number_restraints 0
_refine_ls_restrained_S_all 1.054
_refine_ls_R_factor_all 0.0219
_refine_ls_R_factor_gt 0.0206
_refine_ls_shift/su_max 0.004
_refine_ls_shift/su_mean 0.000
_refine_ls_structure_factor_coef Fsqd
_refine_ls_weighting_details 'w=1/[\s^2^(Fo^2^)+(0.0123P)^2^+23.8461P] where P=(Fo^2^+2Fc^2^)/3'
_refine_ls_weighting_scheme calc
_refine_ls_wR_factor_gt 0.0475
_refine_ls_wR_factor_ref 0.0482
_reflns_Friedel_coverage 0.000
_reflns_number_gt 7433
_reflns_number_total 7777
_reflns_threshold_expression 'I > 2\s(I)'
_cod_data_source_file d2dt03770j3.cif
_cod_data_source_block ja60
_cod_depositor_comments 'Adding full bibliography for 7711945--7711966.cif.'
_cod_original_sg_symbol_H-M 'C 2/c'
_cod_database_code 7711954
_shelx_shelxl_version_number 2017/1
_shelx_space_group_comment
;
The symmetry employed for this shelxl refinement is uniquely defined
by the following loop, which should always be used as a source of
symmetry information in preference to the above space-group names.
They are only intended as comments.
;
_shelx_estimated_absorpt_t_min 0.446
_shelx_estimated_absorpt_t_max 0.637

loop_
_space_group_symop_operation_xyz
'x, y, z'
'-x, y, -z+1/2'
'x+1/2, y+1/2, z'
'-x+1/2, y+1/2, -z+1/2'
'-x, -y, -z'
'x, -y, z-1/2'
'-x+1/2, -y+1/2, -z'
'x+1/2, -y+1/2, z-1/2'

loop_
_atom_site_label
_atom_site_type_symbol
_atom_site_fract_x
_atom_site_fract_y
_atom_site_fract_z
_atom_site_U_iso_or_equiv
_atom_site_adp_type
_atom_site_occupancy
_atom_site_site_symmetry_order
_atom_site_calc_flag
_atom_site_refinement_flags_posn
_atom_site_refinement_flags_adp
_atom_site_refinement_flags_occupancy
_atom_site_disorder_assembly
_atom_site_disorder_group
Pd1 Pd 0.500000 0.500000 0.500000 0.01534(5) Uani 1 2 d S . P . .
Fe1 Fe 0.37787(2) 0.55556(2) 0.63889(2) 0.01617(7) Uani 1 1 d . . . . .
Sb1 Sb 0.49012(2) 0.39576(2) 0.58790(2) 0.01657(4) Uani 1 1 d . . . . .
Sb2 Sb 0.38939(2) 0.58454(2) 0.49728(2) 0.01599(4) Uani 1 1 d . . . . .
C1 C 0.46540(11) 0.48848(18) 0.64977(9) 0.0181(4) Uani 1 1 d . . . . .
C2 C 0.47229(11) 0.59656(18) 0.65177(10) 0.0216(5) Uani 1 1 d . . . . .
H2 H 0.491697 0.636801 0.627846 0.026 Uiso 1 1 calc R U . . .
C3 C 0.44498(12) 0.6328(2) 0.69581(10) 0.0247(5) Uani 1 1 d . . . . .
H3 H 0.442916 0.701745 0.706559 0.030 Uiso 1 1 calc R U . . .
C4 C 0.42136(12) 0.54870(19) 0.72093(10) 0.0237(5) Uani 1 1 d . . . . .
H4 H 0.400443 0.551799 0.751338 0.028 Uiso 1 1 calc R U . . .
C5 C 0.43398(11) 0.45870(19) 0.69334(9) 0.0204(5) Uani 1 1 d . . . . .
H5 H 0.423557 0.391430 0.702104 0.025 Uiso 1 1 calc R U . . .
C6 C 0.33432(10) 0.57179(18) 0.55837(9) 0.0173(4) Uani 1 1 d . . . . .
C7 C 0.32106(11) 0.65766(19) 0.59006(9) 0.0206(5) Uani 1 1 d . . . . .
H7 H 0.331802 0.726223 0.584352 0.025 Uiso 1 1 calc R U . . .
C8 C 0.28900(11) 0.6219(2) 0.63149(10) 0.0250(5) Uani 1 1 d . . . . .
H8 H 0.274608 0.662430 0.658311 0.030 Uiso 1 1 calc R U . . .
C9 C 0.28227(11) 0.5151(2) 0.62576(10) 0.0256(5) Uani 1 1 d . . . . .
H9 H 0.262503 0.471962 0.648156 0.031 Uiso 1 1 calc R U . . .
C10 C 0.31010(11) 0.48327(19) 0.58078(10) 0.0208(5) Uani 1 1 d . . . . .
H10 H 0.312204 0.415637 0.568002 0.025 Uiso 1 1 calc R U . . .
C11 C 0.56023(11) 0.29954(18) 0.63629(10) 0.0207(5) Uani 1 1 d . . . . .
C12 C 0.56452(13) 0.1979(2) 0.62214(11) 0.0272(5) Uani 1 1 d . . . . .
H12 H 0.536993 0.171242 0.590037 0.033 Uiso 1 1 calc R U . . .
C13 C 0.60945(15) 0.1356(2) 0.65540(12) 0.0349(6) Uani 1 1 d . . . . .
H13 H 0.612561 0.066178 0.646080 0.042 Uiso 1 1 calc R U . . .
C14 C 0.64953(14) 0.1747(2) 0.70194(12) 0.0369(7) Uani 1 1 d . . . . .
H14 H 0.680352 0.131983 0.724291 0.044 Uiso 1 1 calc R U . . .
C15 C 0.64527(14) 0.2750(2) 0.71626(12) 0.0354(6) Uani 1 1 d . . . . .
H15 H 0.673034 0.301175 0.748372 0.042 Uiso 1 1 calc R U . . .
C16 C 0.60025(12) 0.3381(2) 0.68366(10) 0.0268(5) Uani 1 1 d . . . . .
H16 H 0.596844 0.407102 0.693682 0.032 Uiso 1 1 calc R U . . .
C17 C 0.41414(11) 0.29141(18) 0.56560(10) 0.0212(5) Uani 1 1 d . . . . .
C18 C 0.38298(12) 0.2793(2) 0.51047(10) 0.0261(5) Uani 1 1 d . . . . .
H18 H 0.397001 0.316101 0.482073 0.031 Uiso 1 1 calc R U . . .
C19 C 0.33111(13) 0.2129(2) 0.49735(12) 0.0332(6) Uani 1 1 d . . . . .
H19 H 0.310105 0.203357 0.459828 0.040 Uiso 1 1 calc R U . . .
C20 C 0.31030(14) 0.1612(2) 0.53883(13) 0.0353(6) Uani 1 1 d . . . . .
H20 H 0.274474 0.116864 0.529720 0.042 Uiso 1 1 calc R U . . .
C21 C 0.34103(14) 0.1731(2) 0.59362(13) 0.0338(6) Uani 1 1 d . . . . .
H21 H 0.325890 0.137749 0.621897 0.041 Uiso 1 1 calc R U . . .
C22 C 0.39398(13) 0.23682(19) 0.60733(11) 0.0263(5) Uani 1 1 d . . . . .
H22 H 0.416221 0.243126 0.644729 0.032 Uiso 1 1 calc R U . . .
C23 C 0.31697(12) 0.55624(18) 0.42611(9) 0.0207(5) Uani 1 1 d . . . . .
C24 C 0.32948(14) 0.5009(2) 0.38173(11) 0.0299(6) Uani 1 1 d . . . . .
H24 H 0.370755 0.472133 0.383360 0.036 Uiso 1 1 calc R U . . .
C25 C 0.28127(17) 0.4878(3) 0.33496(12) 0.0407(7) Uani 1 1 d . . . . .
H25 H 0.289709 0.450600 0.304316 0.049 Uiso 1 1 calc R U . . .
C26 C 0.22145(16) 0.5285(2) 0.33277(12) 0.0388(7) Uani 1 1 d . . . . .
H26 H 0.189093 0.521201 0.300148 0.047 Uiso 1 1 calc R U . . .
C27 C 0.20804(14) 0.5800(2) 0.37776(13) 0.0363(7) Uani 1 1 d . . . . .
H27 H 0.166109 0.605822 0.376528 0.044 Uiso 1 1 calc R U . . .
C28 C 0.25592(13) 0.5939(2) 0.42483(11) 0.0287(6) Uani 1 1 d . . . . .
H28 H 0.246831 0.629030 0.455907 0.034 Uiso 1 1 calc R U . . .
C29 C 0.40195(11) 0.74444(18) 0.50104(9) 0.0190(4) Uani 1 1 d . . . . .
C30 C 0.45925(12) 0.7839(2) 0.53153(10) 0.0246(5) Uani 1 1 d . . . . .
H30 H 0.493057 0.739462 0.547866 0.030 Uiso 1 1 calc R U . . .
C31 C 0.46689(13) 0.8881(2) 0.53799(12) 0.0305(6) Uani 1 1 d . . . . .
H31 H 0.505670 0.915043 0.559205 0.037 Uiso 1 1 calc R U . . .
C32 C 0.41761(14) 0.9529(2) 0.51333(12) 0.0316(6) Uani 1 1 d . . . . .
H32 H 0.422739 1.024238 0.517743 0.038 Uiso 1 1 calc R U . . .
C33 C 0.36139(13) 0.91386(19) 0.48253(12) 0.0277(5) Uani 1 1 d . . . . .
H33 H 0.328102 0.958505 0.465431 0.033 Uiso 1 1 calc R U . . .
C34 C 0.35300(12) 0.81003(19) 0.47629(10) 0.0231(5) Uani 1 1 d . . . . .
H34 H 0.313997 0.783591 0.455202 0.028 Uiso 1 1 calc R U . . .
Sb3 Sb 0.35674(2) 0.19412(2) 0.33020(2) 0.03570(5) Uani 1 1 d . . . . .
F1 F 0.33334(14) 0.28221(18) 0.27081(10) 0.0750(7) Uani 1 1 d . . . . .
F2 F 0.43128(14) 0.1600(2) 0.30648(14) 0.0923(10) Uani 1 1 d . . . . .
F3 F 0.31276(13) 0.08591(16) 0.29020(8) 0.0606(6) Uani 1 1 d . . . . .
F4 F 0.28238(8) 0.22876(15) 0.35478(8) 0.0436(4) Uani 1 1 d . . . . .
F5 F 0.40156(9) 0.29829(15) 0.37443(10) 0.0563(6) Uani 1 1 d . . . . .
F6 F 0.38021(10) 0.10664(14) 0.39113(8) 0.0489(5) Uani 1 1 d . . . . .
O1S O 0.500000 -0.1793(4) 0.250000 0.0890(16) Uani 1 2 d S T P . .
C1S C 0.500000 -0.0869(5) 0.250000 0.0611(15) Uani 1 2 d S T P . .
C2S C 0.5422(2) -0.0265(4) 0.2929(2) 0.0885(18) Uani 1 1 d . . . . .
H2S1 H 0.516497 0.006027 0.316615 0.133 Uiso 1 1 calc R U . . .
H2S2 H 0.563917 0.025715 0.275188 0.133 Uiso 1 1 calc R U . . .
H2S3 H 0.574344 -0.070867 0.315311 0.133 Uiso 1 1 calc R U . . .

loop_
_atom_site_aniso_label
_atom_site_aniso_U_11
_atom_site_aniso_U_22
_atom_site_aniso_U_33
_atom_site_aniso_U_23
_atom_site_aniso_U_13
_atom_site_aniso_U_12
Pd1 0.01370(11) 0.01753(11) 0.01580(11) 0.00544(8) 0.00540(8) 0.00639(9)
Fe1 0.01397(15) 0.01974(16) 0.01460(14) 0.00128(12) 0.00253(11) 0.00197(12)
Sb1 0.01593(7) 0.01879(8) 0.01544(7) 0.00463(5) 0.00430(5) 0.00433(5)
Sb2 0.01396(7) 0.01881(7) 0.01559(7) 0.00412(5) 0.00393(5) 0.00672(5)
C1 0.0152(10) 0.0216(11) 0.0165(10) 0.0020(8) 0.0011(8) 0.0035(8)
C2 0.0153(10) 0.0222(11) 0.0249(12) 0.0036(9) -0.0014(9) -0.0006(9)
C3 0.0222(12) 0.0243(12) 0.0240(12) -0.0040(10) -0.0033(9) 0.0015(10)
C4 0.0238(12) 0.0298(13) 0.0160(11) -0.0010(9) 0.0007(9) 0.0064(10)
C5 0.0212(11) 0.0231(11) 0.0162(10) 0.0047(9) 0.0020(8) 0.0038(9)
C6 0.0132(10) 0.0234(11) 0.0150(10) 0.0026(8) 0.0018(8) 0.0047(8)
C7 0.0177(11) 0.0234(11) 0.0201(11) 0.0029(9) 0.0022(9) 0.0081(9)
C8 0.0168(11) 0.0370(14) 0.0218(11) 0.0000(10) 0.0056(9) 0.0087(10)
C9 0.0149(11) 0.0386(14) 0.0236(12) 0.0064(10) 0.0045(9) -0.0020(10)
C10 0.0136(10) 0.0264(12) 0.0208(11) 0.0003(9) -0.0001(8) -0.0011(9)
C11 0.0203(11) 0.0240(12) 0.0191(11) 0.0086(9) 0.0073(9) 0.0064(9)
C12 0.0316(13) 0.0257(13) 0.0262(12) 0.0059(10) 0.0105(10) 0.0086(10)
C13 0.0423(16) 0.0294(14) 0.0375(15) 0.0128(12) 0.0184(13) 0.0168(12)
C14 0.0314(14) 0.0463(17) 0.0347(15) 0.0210(13) 0.0108(12) 0.0204(13)
C15 0.0277(14) 0.0485(17) 0.0278(14) 0.0106(12) 0.0005(11) 0.0069(12)
C16 0.0260(12) 0.0304(13) 0.0239(12) 0.0041(10) 0.0049(10) 0.0046(10)
C17 0.0199(11) 0.0212(11) 0.0228(11) -0.0006(9) 0.0054(9) 0.0026(9)
C18 0.0258(12) 0.0301(13) 0.0226(12) -0.0009(10) 0.0052(10) 0.0067(10)
C19 0.0279(13) 0.0344(15) 0.0332(14) -0.0090(12) -0.0029(11) 0.0036(11)
C20 0.0267(13) 0.0264(13) 0.0502(17) -0.0051(12) 0.0022(12) -0.0019(11)
C21 0.0338(15) 0.0261(13) 0.0426(16) 0.0051(12) 0.0107(12) -0.0038(11)
C22 0.0311(13) 0.0227(12) 0.0253(12) 0.0027(10) 0.0063(10) -0.0008(10)
C23 0.0246(12) 0.0191(11) 0.0170(10) 0.0027(8) 0.0014(9) 0.0020(9)
C24 0.0342(14) 0.0301(14) 0.0282(13) -0.0054(11) 0.0131(11) -0.0045(11)
C25 0.0541(19) 0.0455(17) 0.0245(14) -0.0112(12) 0.0127(13) -0.0201(15)
C26 0.0490(18) 0.0374(16) 0.0234(13) 0.0029(11) -0.0078(12) -0.0157(14)
C27 0.0303(14) 0.0255(13) 0.0444(17) -0.0009(12) -0.0125(12) 0.0028(11)
C28 0.0282(13) 0.0248(13) 0.0293(13) -0.0053(10) -0.0030(11) 0.0062(10)
C29 0.0184(11) 0.0206(11) 0.0194(11) 0.0052(9) 0.0073(9) 0.0035(9)
C30 0.0191(11) 0.0280(13) 0.0260(12) 0.0088(10) 0.0029(9) 0.0039(10)
C31 0.0247(13) 0.0298(14) 0.0346(14) 0.0042(11) 0.0005(11) -0.0051(11)
C32 0.0316(14) 0.0212(12) 0.0423(16) 0.0029(11) 0.0088(12) -0.0002(11)
C33 0.0237(12) 0.0233(12) 0.0370(14) 0.0082(10) 0.0083(11) 0.0076(10)
C34 0.0182(11) 0.0250(12) 0.0265(12) 0.0038(10) 0.0055(9) 0.0052(9)
Sb3 0.03760(11) 0.03182(10) 0.04124(11) 0.00055(8) 0.01641(9) -0.00612(8)
F1 0.117(2) 0.0605(14) 0.0565(14) 0.0274(11) 0.0384(14) 0.0000(14)
F2 0.0852(19) 0.0763(18) 0.141(3) -0.0062(17) 0.082(2) 0.0079(15)
F3 0.0966(18) 0.0488(12) 0.0323(10) -0.0071(9) 0.0039(10) -0.0194(11)
F4 0.0284(9) 0.0541(11) 0.0494(11) 0.0096(9) 0.0111(8) 0.0000(8)
F5 0.0334(10) 0.0386(10) 0.0963(17) -0.0118(11) 0.0118(10) -0.0090(8)
F6 0.0545(12) 0.0398(10) 0.0454(11) 0.0004(8) -0.0057(9) 0.0064(9)
O1S 0.106(4) 0.069(3) 0.118(4) 0.000 0.084(3) 0.000
C1S 0.048(3) 0.065(4) 0.082(4) 0.000 0.040(3) 0.000
C2S 0.066(3) 0.087(3) 0.095(4) 0.041(3) -0.025(3) -0.019(3)

loop_
_atom_type_symbol
_atom_type_description
_atom_type_scat_dispersion_real
_atom_type_scat_dispersion_imag
_atom_type_scat_source
C C 0.0033 0.0016 'International Tables Vol C Tables 4.2.6.8 and 6.1.1.4'
H H 0.0000 0.0000 'International Tables Vol C Tables 4.2.6.8 and 6.1.1.4'
F F 0.0171 0.0103 'International Tables Vol C Tables 4.2.6.8 and 6.1.1.4'
Fe Fe 0.3463 0.8444 'International Tables Vol C Tables 4.2.6.8 and 6.1.1.4'
O O 0.0106 0.0060 'International Tables Vol C Tables 4.2.6.8 and 6.1.1.4'
Pd Pd -0.9988 1.0072 'International Tables Vol C Tables 4.2.6.8 and 6.1.1.4'
Sb Sb -0.5866 1.5461 'International Tables Vol C Tables 4.2.6.8 and 6.1.1.4'

loop_
_geom_angle_atom_site_label_1
_geom_angle_atom_site_label_2
_geom_angle_atom_site_label_3
_geom_angle
_geom_angle_site_symmetry_1
_geom_angle_site_symmetry_3
_geom_angle_publ_flag
Sb2 Pd1 Sb2 180.0 . 5_666 ?
Sb2 Pd1 Sb1 91.055(5) . . ?
Sb2 Pd1 Sb1 88.946(5) 5_666 . ?
Sb2 Pd1 Sb1 88.948(5) . 5_666 ?
Sb2 Pd1 Sb1 91.052(5) 5_666 5_666 ?
Sb1 Pd1 Sb1 180.0 . 5_666 ?
C6 Fe1 C1 113.39(9) . . ?
C6 Fe1 C7 41.53(9) . . ?
C1 Fe1 C7 141.70(9) . . ?
C6 Fe1 C2 111.13(9) . . ?
C1 Fe1 C2 41.20(9) . . ?
C7 Fe1 C2 111.26(10) . . ?
C6 Fe1 C10 41.21(9) . . ?
C1 Fe1 C10 112.58(10) . . ?
C7 Fe1 C10 69.27(10) . . ?
C2 Fe1 C10 139.49(10) . . ?
C6 Fe1 C4 176.42(10) . . ?
C1 Fe1 C4 68.63(9) . . ?
C7 Fe1 C4 135.09(10) . . ?
C2 Fe1 C4 68.23(10) . . ?
C10 Fe1 C4 141.39(10) . . ?
C6 Fe1 C5 142.80(9) . . ?
C1 Fe1 C5 41.19(9) . . ?
C7 Fe1 C5 175.58(10) . . ?
C2 Fe1 C5 69.02(10) . . ?
C10 Fe1 C5 113.57(10) . . ?
C4 Fe1 C5 40.61(9) . . ?
C6 Fe1 C3 137.02(10) . . ?
C1 Fe1 C3 68.70(10) . . ?
C7 Fe1 C3 108.75(10) . . ?
C2 Fe1 C3 40.52(10) . . ?
C10 Fe1 C3 177.99(10) . . ?
C4 Fe1 C3 40.31(10) . . ?
C5 Fe1 C3 68.43(10) . . ?
C6 Fe1 C8 69.05(9) . . ?
C1 Fe1 C8 177.42(9) . . ?
C7 Fe1 C8 40.73(10) . . ?
C2 Fe1 C8 139.34(10) . . ?
C10 Fe1 C8 68.55(10) . . ?
C4 Fe1 C8 108.99(10) . . ?
C5 Fe1 C8 136.32(10) . . ?
C3 Fe1 C8 110.24(10) . . ?
C6 Fe1 C9 68.72(9) . . ?
C1 Fe1 C9 139.16(10) . . ?
C7 Fe1 C9 68.39(10) . . ?
C2 Fe1 C9 179.63(11) . . ?
C10 Fe1 C9 40.60(10) . . ?
C4 Fe1 C9 111.89(10) . . ?
C5 Fe1 C9 111.32(10) . . ?
C3 Fe1 C9 139.36(10) . . ?
C8 Fe1 C9 40.31(11) . . ?
C1 Sb1 C17 105.95(9) . . ?
C1 Sb1 C11 100.97(9) . . ?
C17 Sb1 C11 99.69(9) . . ?
C1 Sb1 Pd1 111.86(6) . . ?
C17 Sb1 Pd1 108.41(7) . . ?
C11 Sb1 Pd1 127.74(6) . . ?
C6 Sb2 C23 99.41(9) . . ?
C6 Sb2 C29 97.58(9) . . ?
C23 Sb2 C29 105.93(9) . . ?
C6 Sb2 Pd1 125.87(6) . . ?
C23 Sb2 Pd1 116.52(7) . . ?
C29 Sb2 Pd1 108.67(6) . . ?
C2 C1 C5 107.9(2) . . ?
C2 C1 Fe1 69.85(13) . . ?
C5 C1 Fe1 70.15(13) . . ?
C2 C1 Sb1 124.27(17) . . ?
C5 C1 Sb1 127.63(17) . . ?
Fe1 C1 Sb1 121.16(11) . . ?
C3 C2 C1 107.9(2) . . ?
C3 C2 Fe1 70.24(14) . . ?
C1 C2 Fe1 68.95(13) . . ?
C3 C2 H2 126.1 . . ?
C1 C2 H2 126.1 . . ?
Fe1 C2 H2 126.3 . . ?
C4 C3 C2 108.2(2) . . ?
C4 C3 Fe1 69.57(14) . . ?
C2 C3 Fe1 69.23(13) . . ?
C4 C3 H3 125.9 . . ?
C2 C3 H3 125.9 . . ?
Fe1 C3 H3 126.8 . . ?
C3 C4 C5 109.0(2) . . ?
C3 C4 Fe1 70.12(14) . . ?
C5 C4 Fe1 69.76(13) . . ?
C3 C4 H4 125.5 . . ?
C5 C4 H4 125.5 . . ?
Fe1 C4 H4 126.2 . . ?
C4 C5 C1 107.2(2) . . ?
C4 C5 Fe1 69.63(13) . . ?
C1 C5 Fe1 68.67(12) . . ?
C4 C5 H5 126.4 . . ?
C1 C5 H5 126.4 . . ?
Fe1 C5 H5 126.8 . . ?
C10 C6 C7 107.7(2) . . ?
C10 C6 Fe1 70.27(13) . . ?
C7 C6 Fe1 69.51(12) . . ?
C10 C6 Sb2 129.93(17) . . ?
C7 C6 Sb2 122.00(17) . . ?
Fe1 C6 Sb2 120.28(10) . . ?
C8 C7 C6 107.9(2) . . ?
C8 C7 Fe1 70.64(13) . . ?
C6 C7 Fe1 68.97(12) . . ?
C8 C7 H7 126.0 . . ?
C6 C7 H7 126.0 . . ?
Fe1 C7 H7 125.9 . . ?
C9 C8 C7 108.1(2) . . ?
C9 C8 Fe1 70.07(14) . . ?
C7 C8 Fe1 68.63(13) . . ?
C9 C8 H8 125.9 . . ?
C7 C8 H8 125.9 . . ?
Fe1 C8 H8 126.9 . . ?
C8 C9 C10 108.6(2) . . ?
C8 C9 Fe1 69.62(14) . . ?
C10 C9 Fe1 69.08(13) . . ?
C8 C9 H9 125.7 . . ?
C10 C9 H9 125.7 . . ?
Fe1 C9 H9 127.2 . . ?
C9 C10 C6 107.6(2) . . ?
C9 C10 Fe1 70.32(14) . . ?
C6 C10 Fe1 68.52(13) . . ?
C9 C10 H10 126.2 . . ?
C6 C10 H10 126.2 . . ?
Fe1 C10 H10 126.5 . . ?
C16 C11 C12 120.1(2) . . ?
C16 C11 Sb1 119.34(18) . . ?
C12 C11 Sb1 120.52(19) . . ?
C13 C12 C11 119.5(3) . . ?
C13 C12 H12 120.3 . . ?
C11 C12 H12 120.3 . . ?
C14 C13 C12 120.1(3) . . ?
C14 C13 H13 120.0 . . ?
C12 C13 H13 120.0 . . ?
C15 C14 C13 120.7(3) . . ?
C15 C14 H14 119.7 . . ?
C13 C14 H14 119.7 . . ?
C14 C15 C16 119.9(3) . . ?
C14 C15 H15 120.0 . . ?
C16 C15 H15 120.0 . . ?
C15 C16 C11 119.7(3) . . ?
C15 C16 H16 120.1 . . ?
C11 C16 H16 120.1 . . ?
C18 C17 C22 120.4(2) . . ?
C18 C17 Sb1 120.89(18) . . ?
C22 C17 Sb1 118.72(18) . . ?
C19 C18 C17 119.5(2) . . ?
C19 C18 H18 120.3 . . ?
C17 C18 H18 120.3 . . ?
C20 C19 C18 120.0(3) . . ?
C20 C19 H19 120.0 . . ?
C18 C19 H19 120.0 . . ?
C19 C20 C21 120.7(3) . . ?
C19 C20 H20 119.6 . . ?
C21 C20 H20 119.6 . . ?
C20 C21 C22 120.1(3) . . ?
C20 C21 H21 119.9 . . ?
C22 C21 H21 119.9 . . ?
C21 C22 C17 119.3(2) . . ?
C21 C22 H22 120.3 . . ?
C17 C22 H22 120.3 . . ?
C28 C23 C24 120.2(2) . . ?
C28 C23 Sb2 118.29(18) . . ?
C24 C23 Sb2 121.51(19) . . ?
C25 C24 C23 119.5(3) . . ?
C25 C24 H24 120.2 . . ?
C23 C24 H24 120.2 . . ?
C26 C25 C24 120.3(3) . . ?
C26 C25 H25 119.9 . . ?
C24 C25 H25 119.9 . . ?
C25 C26 C27 120.3(3) . . ?
C25 C26 H26 119.8 . . ?
C27 C26 H26 119.8 . . ?
C26 C27 C28 120.0(3) . . ?
C26 C27 H27 120.0 . . ?
C28 C27 H27 120.0 . . ?
C23 C28 C27 119.6(3) . . ?
C23 C28 H28 120.2 . . ?
C27 C28 H28 120.2 . . ?
C34 C29 C30 119.7(2) . . ?
C34 C29 Sb2 121.38(18) . . ?
C30 C29 Sb2 118.78(17) . . ?
C31 C30 C29 120.0(2) . . ?
C31 C30 H30 120.0 . . ?
C29 C30 H30 120.0 . . ?
C30 C31 C32 119.9(3) . . ?
C30 C31 H31 120.1 . . ?
C32 C31 H31 120.1 . . ?
C33 C32 C31 120.1(2) . . ?
C33 C32 H32 120.0 . . ?
C31 C32 H32 120.0 . . ?
C32 C33 C34 120.5(2) . . ?
C32 C33 H33 119.7 . . ?
C34 C33 H33 119.7 . . ?
C33 C34 C29 119.8(2) . . ?
C33 C34 H34 120.1 . . ?
C29 C34 H34 120.1 . . ?
F1 Sb3 F2 90.51(13) . . ?
F1 Sb3 F4 89.85(10) . . ?
F2 Sb3 F4 179.38(13) . . ?
F1 Sb3 F3 92.12(11) . . ?
F2 Sb3 F3 90.88(13) . . ?
F4 Sb3 F3 89.61(10) . . ?
F1 Sb3 F6 179.06(10) . . ?
F2 Sb3 F6 90.08(12) . . ?
F4 Sb3 F6 89.56(9) . . ?
F3 Sb3 F6 88.60(9) . . ?
F1 Sb3 F5 91.29(11) . . ?
F2 Sb3 F5 89.80(12) . . ?
F4 Sb3 F5 89.69(9) . . ?
F3 Sb3 F5 176.52(10) . . ?
F6 Sb3 F5 87.98(9) . . ?
O1S C1S C2S 122.8(3) . 2_655 ?
O1S C1S C2S 122.8(3) . . ?
C2S C1S C2S 114.5(6) 2_655 . ?
C1S C2S H2S1 109.5 . . ?
C1S C2S H2S2 109.5 . . ?
H2S1 C2S H2S2 109.5 . . ?
C1S C2S H2S3 109.5 . . ?
H2S1 C2S H2S3 109.5 . . ?
H2S2 C2S H2S3 109.5 . . ?

loop_
_geom_bond_atom_site_label_1
_geom_bond_atom_site_label_2
_geom_bond_distance
_geom_bond_site_symmetry_2
_geom_bond_publ_flag
Pd1 Sb2 2.59300(15) . ?
Pd1 Sb2 2.59301(15) 5_666 ?
Pd1 Sb1 2.61426(16) . ?
Pd1 Sb1 2.61434(16) 5_666 ?
Fe1 C6 2.023(2) . ?
Fe1 C1 2.029(2) . ?
Fe1 C7 2.031(2) . ?
Fe1 C2 2.041(2) . ?
Fe1 C10 2.047(2) . ?
Fe1 C4 2.047(2) . ?
Fe1 C5 2.049(2) . ?
Fe1 C3 2.054(2) . ?
Fe1 C8 2.057(2) . ?
Fe1 C9 2.063(2) . ?
Sb1 C1 2.107(2) . ?
Sb1 C17 2.107(2) . ?
Sb1 C11 2.127(2) . ?
Sb2 C6 2.100(2) . ?
Sb2 C23 2.116(2) . ?
Sb2 C29 2.125(2) . ?
C1 C2 1.432(3) . ?
C1 C5 1.434(3) . ?
C2 C3 1.418(4) . ?
C2 H2 0.9500 . ?
C3 C4 1.413(4) . ?
C3 H3 0.9500 . ?
C4 C5 1.421(3) . ?
C4 H4 0.9500 . ?
C5 H5 0.9500 . ?
C6 C10 1.433(3) . ?
C6 C7 1.437(3) . ?
C7 C8 1.423(3) . ?
C7 H7 0.9500 . ?
C8 C9 1.420(4) . ?
C8 H8 0.9500 . ?
C9 C10 1.426(3) . ?
C9 H9 0.9500 . ?
C10 H10 0.9500 . ?
C11 C16 1.392(4) . ?
C11 C12 1.393(4) . ?
C12 C13 1.392(4) . ?
C12 H12 0.9500 . ?
C13 C14 1.381(5) . ?
C13 H13 0.9500 . ?
C14 C15 1.376(5) . ?
C14 H14 0.9500 . ?
C15 C16 1.392(4) . ?
C15 H15 0.9500 . ?
C16 H16 0.9500 . ?
C17 C18 1.394(3) . ?
C17 C22 1.396(3) . ?
C18 C19 1.393(4) . ?
C18 H18 0.9500 . ?
C19 C20 1.378(4) . ?
C19 H19 0.9500 . ?
C20 C21 1.384(4) . ?
C20 H20 0.9500 . ?
C21 C22 1.390(4) . ?
C21 H21 0.9500 . ?
C22 H22 0.9500 . ?
C23 C28 1.385(4) . ?
C23 C24 1.388(3) . ?
C24 C25 1.387(4) . ?
C24 H24 0.9500 . ?
C25 C26 1.372(5) . ?
C25 H25 0.9500 . ?
C26 C27 1.381(4) . ?
C26 H26 0.9500 . ?
C27 C28 1.390(4) . ?
C27 H27 0.9500 . ?
C28 H28 0.9500 . ?
C29 C34 1.394(3) . ?
C29 C30 1.394(3) . ?
C30 C31 1.389(4) . ?
C30 H30 0.9500 . ?
C31 C32 1.392(4) . ?
C31 H31 0.9500 . ?
C32 C33 1.378(4) . ?
C32 H32 0.9500 . ?
C33 C34 1.385(4) . ?
C33 H33 0.9500 . ?
C34 H34 0.9500 . ?
Sb3 F1 1.856(2) . ?
Sb3 F2 1.857(2) . ?
Sb3 F4 1.8656(18) . ?
Sb3 F3 1.872(2) . ?
Sb3 F6 1.8792(19) . ?
Sb3 F5 1.886(2) . ?
O1S C1S 1.218(7) . ?
C1S C2S 1.473(6) 2_655 ?
C1S C2S 1.473(6) . ?
C2S H2S1 0.9800 . ?
C2S H2S2 0.9800 . ?
C2S H2S3 0.9800 . ?
